data_2228946
loop_
_publ_author_name
'Kleinhans, Dewald J.'

_publ_section_title
;
 2-Methyl-1,3-benzoxazol-4-yl diphenylphosphinate
;
_journal_coeditor_code BH2332
_journal_issue 2
_journal_name_full 'Acta Crystallographica Section E'
_journal_page_first o339
_journal_paper_doi 10.1107/S1600536811000420
_journal_volume 67
_journal_year 2011
_chemical_formula_iupac 'C20 H16 N O3 P'
_chemical_formula_moiety 'C20 H16 N O3 P'
_chemical_formula_sum 'C20 H16 N O3 P'
_chemical_formula_weight 349.31
_chemical_name_common 'methylbenzoxazole diphenylphosphinate'
_chemical_name_systematic
;
2-Methyl-1,3-benzoxazol-4-yl diphenylphosphinate
;
_space_group_IT_number 61
_symmetry_cell_setting orthorhombic
_symmetry_space_group_name_Hall '-P 2ac 2ab'
_symmetry_space_group_name_H-M 'P b c a'
_atom_sites_solution_hydrogens geom
_atom_sites_solution_primary direct
_atom_sites_solution_secondary difmap
_audit_creation_method SHELXL-97
_cell_angle_alpha 90.00
_cell_angle_beta 90.00
_cell_angle_gamma 90.00
_cell_formula_units_Z 8
_cell_length_a 9.4239(4)
_cell_length_b 15.7574(6)
_cell_length_c 23.5398(8)
_cell_measurement_reflns_used 2232
_cell_measurement_temperature 294(2)
_cell_measurement_theta_max 21.3625
_cell_measurement_theta_min 2.585
_cell_volume 3495.6(2)
_computing_cell_refinement 'SAINT (Bruker, 2009)'
_computing_data_collection 'APEX2 (Bruker, 2009)'
_computing_data_reduction 'SAINT (Bruker, 2009)'
_computing_molecular_graphics 'X-SEED (Barbour, 2001; Atwood & Barbour, 2003)'
_computing_publication_material 'publCIF (Westrip, 2010)'
_computing_structure_refinement 'SHELXL97 (Sheldrick, 2008)'
_computing_structure_solution 'SHELXS97 (Sheldrick, 2008)'
_diffrn_ambient_temperature 294(2)
_diffrn_measured_fraction_theta_full 0.995
_diffrn_measured_fraction_theta_max 0.995
_diffrn_measurement_device_type 'Bruker APEX CCD area-detector'
_diffrn_measurement_method \w
_diffrn_radiation_monochromator graphite
_diffrn_radiation_source 'fine-focus sealed tube'
_diffrn_radiation_type MoK\a
_diffrn_radiation_wavelength 0.71073
_diffrn_reflns_av_R_equivalents 0.0477
_diffrn_reflns_av_sigmaI/netI 0.0462
_diffrn_reflns_limit_h_max 12
_diffrn_reflns_limit_h_min -9
_diffrn_reflns_limit_k_max 20
_diffrn_reflns_limit_k_min -20
_diffrn_reflns_limit_l_max 27
_diffrn_reflns_limit_l_min -31
_diffrn_reflns_number 17406
_diffrn_reflns_theta_full 28.28
_diffrn_reflns_theta_max 28.28
_diffrn_reflns_theta_min 1.73
_diffrn_standards_number 0
_exptl_absorpt_coefficient_mu 0.176
_exptl_absorpt_correction_T_max 0.9682
_exptl_absorpt_correction_T_min 0.9341
_exptl_absorpt_correction_type multi-scan
_exptl_absorpt_process_details '(SADABS; Bruker, 2009)'
_exptl_crystal_colour Colourless
_exptl_crystal_density_diffrn 1.327
_exptl_crystal_density_method 'not measured'
_exptl_crystal_description Shard
_exptl_crystal_F_000 1456
_exptl_crystal_size_max 0.39
_exptl_crystal_size_mid 0.28
_exptl_crystal_size_min 0.19
_refine_diff_density_max 0.165
_refine_diff_density_min -0.257
_refine_ls_extinction_method none
_refine_ls_goodness_of_fit_ref 1.007
_refine_ls_hydrogen_treatment constr
_refine_ls_matrix_type full
_refine_ls_number_constraints 0
_refine_ls_number_parameters 229
_refine_ls_number_reflns 4323
_refine_ls_number_restraints 0
_refine_ls_restrained_S_all 1.007
_refine_ls_R_factor_all 0.1003
_refine_ls_R_factor_gt 0.0467
_refine_ls_shift/su_max 0.001
_refine_ls_shift/su_mean 0.000
_refine_ls_structure_factor_coef Fsqd
_refine_ls_weighting_details 'calc w=1/[\s^2^(Fo^2^)+(0.0424P)^2^+0.5900P] where P=(Fo^2^+2Fc^2^)/3'
_refine_ls_weighting_scheme calc
_refine_ls_wR_factor_gt 0.0960
_refine_ls_wR_factor_ref 0.1191
_reflns_number_gt 2395
_reflns_number_total 4323
_reflns_threshold_expression I>2s\(I)
_cod_data_source_file bh2332.cif
_cod_data_source_block I
_cod_database_code 2228946
_cod_database_fobs_code 2228946

loop_
_symmetry_equiv_pos_as_xyz
'x, y, z'
'-x+1/2, -y, z+1/2'
'x+1/2, -y+1/2, -z'
'-x, y+1/2, -z+1/2'
'-x, -y, -z'
'x-1/2, y, -z-1/2'
'-x-1/2, y-1/2, z'
'x, -y-1/2, z-1/2'

loop_
_atom_site_type_symbol
_atom_site_label
_atom_site_fract_x
_atom_site_fract_y
_atom_site_fract_z
_atom_site_U_iso_or_equiv
_atom_site_adp_type
_atom_site_calc_flag
_atom_site_refinement_flags
_atom_site_occupancy
_atom_site_disorder_assembly
_atom_site_disorder_group
C C1 1.0692(3) 0.38155(17) 0.26208(12) 0.0919(9) Uani d . 1 . .
H H1A 1.0661 0.4112 0.2977 0.138 Uiso calc R 1 . .
H H1B 1.0397 0.4190 0.2321 0.138 Uiso calc R 1 . .
H H1C 1.1643 0.3625 0.2549 0.138 Uiso calc R 1 . .
C C2 0.9726(2) 0.30737(14) 0.26439(10) 0.0637(6) Uani d . 1 . .
O O3 0.95849(15) 0.26057(10) 0.21540(6) 0.0675(5) Uani d . 1 . .
C C4 0.8664(2) 0.19615(14) 0.22996(9) 0.0542(5) Uani d . 1 . .
C C5 0.8185(2) 0.13016(16) 0.19692(9) 0.0648(6) Uani d . 1 . .
H H5 0.8464 0.1232 0.1593 0.078 Uiso calc R 1 . .
C C6 0.7269(2) 0.07556(15) 0.22317(10) 0.0665(6) Uani d . 1 . .
H H6 0.6905 0.0301 0.2026 0.080 Uiso calc R 1 . .
C C7 0.6858(2) 0.08550(14) 0.28007(9) 0.0599(6) Uani d . 1 . .
H H7 0.6227 0.0472 0.2964 0.072 Uiso calc R 1 . .
C C8 0.7383(2) 0.15153(13) 0.31183(8) 0.0505(5) Uani d . 1 . .
C C9 0.8305(2) 0.20841(12) 0.28635(8) 0.0477(5) Uani d . 1 . .
N N10 0.89952(18) 0.28056(11) 0.30715(7) 0.0575(5) Uani d . 1 . .
O O11 0.70042(15) 0.16648(8) 0.36812(5) 0.0582(4) Uani d . 1 . .
P P12 0.66708(6) 0.09284(4) 0.41346(2) 0.0517(2) Uani d . 1 . .
C C13 0.6671(2) 0.15461(13) 0.47700(8) 0.0502(5) Uani d . 1 . .
C C14 0.5843(2) 0.12659(15) 0.52184(9) 0.0617(6) Uani d . 1 . .
H H14 0.5311 0.0772 0.5180 0.074 Uiso calc R 1 . .
C C15 0.5800(2) 0.17110(17) 0.57194(9) 0.0698(7) Uani d . 1 . .
H H15 0.5233 0.1519 0.6016 0.084 Uiso calc R 1 . .
C C16 0.6584(2) 0.24348(16) 0.57858(10) 0.0678(7) Uani d . 1 . .
H H16 0.6545 0.2735 0.6126 0.081 Uiso calc R 1 . .
C C17 0.7424(3) 0.27171(15) 0.53511(11) 0.0726(7) Uani d . 1 . .
H H17 0.7968 0.3205 0.5398 0.087 Uiso calc R 1 . .
C C18 0.7468(3) 0.22806(13) 0.48430(9) 0.0639(6) Uani d . 1 . .
H H18 0.8035 0.2479 0.4548 0.077 Uiso calc R 1 . .
C C19 0.8204(2) 0.02618(12) 0.41212(8) 0.0505(5) Uani d . 1 . .
C C20 0.8072(3) -0.05892(14) 0.39910(10) 0.0702(7) Uani d . 1 . .
H H20 0.7181 -0.0814 0.3913 0.084 Uiso calc R 1 . .
C C21 0.9249(3) -0.11072(16) 0.39760(12) 0.0866(8) Uani d . 1 . .
H H21 0.9150 -0.1678 0.3885 0.104 Uiso calc R 1 . .
C C22 1.0558(3) -0.07849(18) 0.40944(11) 0.0839(8) Uani d . 1 . .
H H22 1.1348 -0.1139 0.4088 0.101 Uiso calc R 1 . .
C C23 1.0718(3) 0.00536(19) 0.42221(11) 0.0834(8) Uani d . 1 . .
H H23 1.1616 0.0272 0.4297 0.100 Uiso calc R 1 . .
C C24 0.9548(3) 0.05755(15) 0.42402(10) 0.0709(7) Uani d . 1 . .
H H24 0.9659 0.1145 0.4333 0.085 Uiso calc R 1 . .
O O25 0.53499(15) 0.04578(9) 0.40384(6) 0.0670(5) Uani d . 1 . .

loop_
_atom_site_aniso_label
_atom_site_aniso_U_11
_atom_site_aniso_U_22
_atom_site_aniso_U_33
_atom_site_aniso_U_12
_atom_site_aniso_U_13
_atom_site_aniso_U_23
C1 0.0868(19) 0.0779(18) 0.111(2) -0.0161(15) 0.0206(16) 0.0018(16)
C2 0.0600(13) 0.0646(14) 0.0665(16) 0.0027(12) 0.0041(12) 0.0027(13)
O3 0.0706(10) 0.0740(11) 0.0577(10) 0.0022(8) 0.0158(8) 0.0062(8)
C4 0.0541(12) 0.0603(13) 0.0482(12) 0.0089(10) 0.0040(10) 0.0085(11)
C5 0.0728(15) 0.0778(16) 0.0439(12) 0.0118(13) 0.0024(11) -0.0043(12)
C6 0.0727(15) 0.0687(15) 0.0582(14) 0.0022(12) -0.0032(12) -0.0118(12)
C7 0.0651(14) 0.0592(14) 0.0555(13) -0.0002(11) 0.0025(10) 0.0012(11)
C8 0.0595(12) 0.0517(12) 0.0403(11) 0.0081(10) 0.0028(9) 0.0025(10)
C9 0.0501(11) 0.0517(12) 0.0413(11) 0.0090(9) -0.0010(9) 0.0041(9)
N10 0.0582(11) 0.0588(11) 0.0555(11) 0.0024(9) 0.0006(9) 0.0028(9)
O11 0.0817(10) 0.0508(8) 0.0422(8) 0.0052(7) 0.0118(7) 0.0046(6)
P12 0.0586(4) 0.0516(4) 0.0449(4) -0.0010(3) 0.0046(2) 0.0041(2)
C13 0.0532(11) 0.0504(12) 0.0470(12) 0.0049(10) 0.0059(9) 0.0031(10)
C14 0.0590(13) 0.0721(15) 0.0538(14) -0.0065(11) 0.0063(10) -0.0019(12)
C15 0.0622(14) 0.0961(19) 0.0512(14) 0.0002(13) 0.0122(11) -0.0042(13)
C16 0.0688(15) 0.0790(17) 0.0555(14) 0.0165(13) 0.0034(11) -0.0161(12)
C17 0.0850(17) 0.0587(14) 0.0740(17) -0.0007(13) 0.0058(14) -0.0115(13)
C18 0.0788(15) 0.0540(13) 0.0589(14) -0.0003(12) 0.0163(11) 0.0014(11)
C19 0.0635(13) 0.0450(11) 0.0432(11) -0.0031(10) 0.0061(9) 0.0025(9)
C20 0.0791(16) 0.0538(14) 0.0777(16) -0.0058(12) 0.0103(12) -0.0039(12)
C21 0.109(2) 0.0509(15) 0.100(2) 0.0125(15) 0.0238(17) -0.0060(14)
C22 0.091(2) 0.080(2) 0.0803(18) 0.0298(16) 0.0098(15) 0.0116(15)
C23 0.0668(16) 0.088(2) 0.095(2) 0.0125(15) -0.0068(14) -0.0001(16)
C24 0.0698(15) 0.0566(14) 0.0864(18) 0.0029(12) -0.0041(13) -0.0074(13)
O25 0.0622(9) 0.0766(11) 0.0620(10) -0.0109(8) -0.0011(7) 0.0023(8)

loop_
_atom_type_symbol
_atom_type_description
_atom_type_scat_dispersion_real
_atom_type_scat_dispersion_imag
_atom_type_scat_source
C C 0.0033 0.0016 'International Tables Vol C Tables 4.2.6.8 and 6.1.1.4'
H H 0.0000 0.0000 'International Tables Vol C Tables 4.2.6.8 and 6.1.1.4'
N N 0.0061 0.0033 'International Tables Vol C Tables 4.2.6.8 and 6.1.1.4'
O O 0.0106 0.0060 'International Tables Vol C Tables 4.2.6.8 and 6.1.1.4'
P P 0.1023 0.0942 'International Tables Vol C Tables 4.2.6.8 and 6.1.1.4'

loop_
_geom_angle_atom_site_label_1
_geom_angle_atom_site_label_2
_geom_angle_atom_site_label_3
_geom_angle_site_symmetry_1
_geom_angle_site_symmetry_3
_geom_angle
_geom_angle_publ_flag
C13 P12 C19 . . 109.59(9) yes
O11 P12 C13 . . 99.36(8) yes
O25 P12 C13 . . 113.91(9) yes
O11 P12 C19 . . 104.76(8) yes
O25 P12 C19 . . 112.73(9) yes
O25 P12 O11 . . 115.37(8) yes
C20 C19 C24 . . 118.2(2) ?
C20 C19 P12 . . 120.14(17) ?
C24 C19 P12 . . 121.66(16) ?
C8 O11 P12 . . 124.04(13) ?
C14 C13 C18 . . 118.41(19) ?
C14 C13 P12 . . 117.69(16) ?
C18 C13 P12 . . 123.90(15) ?
C4 C9 C8 . . 118.61(19) ?
C4 C9 N10 . . 109.61(18) ?
C8 C9 N10 . . 131.78(18) ?
C2 O3 C4 . . 104.30(16) ?
C2 N10 C9 . . 103.96(18) ?
C7 C8 C9 . . 118.71(18) ?
C7 C8 O11 . . 123.65(19) ?
C9 C8 O11 . . 117.61(18) ?
C8 C7 C6 . . 120.3(2) ?
C8 C7 H7 . . 119.8 ?
C6 C7 H7 . . 119.8 ?
C5 C4 O3 . . 128.53(19) ?
C5 C4 C9 . . 124.6(2) ?
O3 C4 C9 . . 106.86(19) ?
C15 C16 C17 . . 119.9(2) ?
C15 C16 H16 . . 120.1 ?
C17 C16 H16 . . 120.1 ?
C6 C5 C4 . . 115.3(2) ?
C6 C5 H5 . . 122.3 ?
C4 C5 H5 . . 122.3 ?
C23 C24 C19 . . 120.8(2) ?
C23 C24 H24 . . 119.6 ?
C19 C24 H24 . . 119.6 ?
C17 C18 C13 . . 120.4(2) ?
C17 C18 H18 . . 119.8 ?
C13 C18 H18 . . 119.8 ?
C16 C15 C14 . . 120.6(2) ?
C16 C15 H15 . . 119.7 ?
C14 C15 H15 . . 119.7 ?
C15 C14 C13 . . 120.5(2) ?
C15 C14 H14 . . 119.7 ?
C13 C14 H14 . . 119.7 ?
C21 C20 C19 . . 120.6(2) ?
C21 C20 H20 . . 119.7 ?
C19 C20 H20 . . 119.7 ?
C5 C6 C7 . . 122.4(2) ?
C5 C6 H6 . . 118.8 ?
C7 C6 H6 . . 118.8 ?
N10 C2 O3 . . 115.3(2) ?
N10 C2 C1 . . 127.9(2) ?
O3 C2 C1 . . 116.8(2) ?
C16 C17 C18 . . 120.2(2) ?
C16 C17 H17 . . 119.9 ?
C18 C17 H17 . . 119.9 ?
C22 C21 C20 . . 120.2(2) ?
C22 C21 H21 . . 119.9 ?
C20 C21 H21 . . 119.9 ?
C21 C22 C23 . . 120.4(3) ?
C21 C22 H22 . . 119.8 ?
C23 C22 H22 . . 119.8 ?
C22 C23 C24 . . 119.8(3) ?
C22 C23 H23 . . 120.1 ?
C24 C23 H23 . . 120.1 ?
C2 C1 H1A . . 109.5 ?
C2 C1 H1B . . 109.5 ?
H1A C1 H1B . . 109.5 ?
C2 C1 H1C . . 109.5 ?
H1A C1 H1C . . 109.5 ?
H1B C1 H1C . . 109.5 ?

loop_
_geom_bond_atom_site_label_1
_geom_bond_atom_site_label_2
_geom_bond_site_symmetry_2
_geom_bond_distance
_geom_bond_publ_flag
P12 C13 . 1.785(2) yes
P12 C19 . 1.786(2) yes
P12 O11 . 1.6075(14) yes
P12 O25 . 1.4665(15) yes
C19 C20 . 1.381(3) ?
C19 C24 . 1.388(3) ?
O11 C8 . 1.392(2) ?
C13 C14 . 1.385(3) ?
C13 C18 . 1.390(3) ?
C9 C4 . 1.383(3) ?
C9 C8 . 1.385(3) ?
C9 N10 . 1.398(2) ?
O3 C2 . 1.375(3) ?
O3 C4 . 1.379(2) ?
N10 C2 . 1.291(3) ?
C8 C7 . 1.373(3) ?
C7 C6 . 1.403(3) ?
C7 H7 . 0.9300 ?
C4 C5 . 1.375(3) ?
C16 C15 . 1.368(3) ?
C16 C17 . 1.368(3) ?
C16 H16 . 0.9300 ?
C5 C6 . 1.366(3) ?
C5 H5 . 0.9300 ?
C24 C23 . 1.377(3) ?
C24 H24 . 0.9300 ?
C18 C17 . 1.380(3) ?
C18 H18 . 0.9300 ?
C15 C14 . 1.373(3) ?
C15 H15 . 0.9300 ?
C14 H14 . 0.9300 ?
C20 C21 . 1.378(3) ?
C20 H20 . 0.9300 ?
C6 H6 . 0.9300 ?
C2 C1 . 1.483(3) ?
C17 H17 . 0.9300 ?
C21 C22 . 1.363(4) ?
C21 H21 . 0.9300 ?
C22 C23 . 1.363(4) ?
C22 H22 . 0.9300 ?
C23 H23 . 0.9300 ?
C1 H1A . 0.9600 ?
C1 H1B . 0.9600 ?
C1 H1C . 0.9600 ?

loop_
_geom_torsion_atom_site_label_1
_geom_torsion_atom_site_label_2
_geom_torsion_atom_site_label_3
_geom_torsion_atom_site_label_4
_geom_torsion_site_symmetry_1
_geom_torsion_site_symmetry_2
_geom_torsion_site_symmetry_3
_geom_torsion_site_symmetry_4
_geom_torsion
_geom_torsion_publ_flag
O25 P12 C19 C20 . . . . 4.2(2) ?
O11 P12 C19 C20 . . . . -122.00(18) ?
C13 P12 C19 C20 . . . . 132.20(18) ?
O25 P12 C19 C24 . . . . -175.71(17) ?
O11 P12 C19 C24 . . . . 58.08(19) ?
C13 P12 C19 C24 . . . . -47.7(2) ?
O25 P12 O11 C8 . . . . -70.10(17) ?
C13 P12 O11 C8 . . . . 167.71(15) ?
C19 P12 O11 C8 . . . . 54.45(17) ?
O25 P12 C13 C14 . . . . 28.64(19) ?
O11 P12 C13 C14 . . . . 151.88(16) ?
C19 P12 C13 C14 . . . . -98.69(17) ?
O25 P12 C13 C18 . . . . -152.41(17) ?
O11 P12 C13 C18 . . . . -29.17(19) ?
C19 P12 C13 C18 . . . . 80.26(19) ?
C4 C9 N10 C2 . . . . -0.6(2) ?
C8 C9 N10 C2 . . . . 179.4(2) ?
C4 C9 C8 C7 . . . . -0.2(3) ?
N10 C9 C8 C7 . . . . 179.73(19) ?
C4 C9 C8 O11 . . . . -178.21(17) ?
N10 C9 C8 O11 . . . . 1.8(3) ?
P12 O11 C8 C7 . . . . 34.9(3) ?
P12 O11 C8 C9 . . . . -147.28(15) ?
C9 C8 C7 C6 . . . . 0.9(3) ?
O11 C8 C7 C6 . . . . 178.74(19) ?
C2 O3 C4 C5 . . . . -178.5(2) ?
C2 O3 C4 C9 . . . . 0.3(2) ?
C8 C9 C4 C5 . . . . -1.0(3) ?
N10 C9 C4 C5 . . . . 179.05(19) ?
C8 C9 C4 O3 . . . . -179.84(16) ?
N10 C9 C4 O3 . . . . 0.2(2) ?
O3 C4 C5 C6 . . . . -179.98(19) ?
C9 C4 C5 C6 . . . . 1.4(3) ?
C20 C19 C24 C23 . . . . 0.7(3) ?
P12 C19 C24 C23 . . . . -179.33(18) ?
C14 C13 C18 C17 . . . . -0.2(3) ?
P12 C13 C18 C17 . . . . -179.16(17) ?
C17 C16 C15 C14 . . . . -0.3(4) ?
C16 C15 C14 C13 . . . . -0.5(3) ?
C18 C13 C14 C15 . . . . 0.8(3) ?
P12 C13 C14 C15 . . . . 179.80(17) ?
C24 C19 C20 C21 . . . . -0.5(3) ?
P12 C19 C20 C21 . . . . 179.57(19) ?
C4 C5 C6 C7 . . . . -0.7(3) ?
C8 C7 C6 C5 . . . . -0.4(3) ?
C9 N10 C2 O3 . . . . 0.9(2) ?
C9 N10 C2 C1 . . . . -178.8(2) ?
C4 O3 C2 N10 . . . . -0.8(2) ?
C4 O3 C2 C1 . . . . 178.93(19) ?
C15 C16 C17 C18 . . . . 0.9(4) ?
C13 C18 C17 C16 . . . . -0.6(3) ?
C19 C20 C21 C22 . . . . 0.5(4) ?
C20 C21 C22 C23 . . . . -0.8(4) ?
C21 C22 C23 C24 . . . . 1.0(4) ?
C19 C24 C23 C22 . . . . -1.0(4) ?

loop_
_cod_related_entry_id
_cod_related_entry_database
_cod_related_entry_code
1 ChemSpider 30656448
